data_4329822
loop_
_publ_author_name
'Juan Manuel Garc\'ia'
'Edgar Ocando Mav\'arez'
'Tsuyoshi Kato'
'David Santiago Coll'
'Alexander Brice\~no'
'Nathalie Saffon-Merceron'
'Antoine Bacereido'

_publ_contact_author_address
;
    Centro de Qu\'imica
    Instituto Venezolano de Investigaciones Cient\'ifica (IVIC)
    Apartado 21827
    Caracas 1020-A
    Venezuela
;
_publ_contact_author_email abriceno@ivic.ve
_publ_contact_author_fax '(58-212) 504-1350'
_publ_contact_author_name 'Dr. Alexander Brice\~no'
_publ_contact_author_phone '(58-212) 504-1320'
_publ_section_title
;
 Synthesis and Characterization of Rhodium Complexes with
 Phosphine-Stabilized Germylenes
;
_journal_name_full 'Inorganic Chemistry'
_journal_page_first 8187
_journal_page_last 8193
_journal_paper_doi 10.1021/ic300600c
_journal_volume 51
_journal_year 2012
_chemical_formula_moiety 'C41 H60 Cl Ge N3 P Rh, 0.5(C1 H2 Cl2) '
_chemical_formula_sum 'C41.5 H61 Cl2 Ge N3 P Rh'
_chemical_formula_weight 879.30
_chemical_name_systematic
; 
 ? 
;
_space_group_IT_number 15
_symmetry_cell_setting monoclinic
_symmetry_space_group_name_Hall '-C 2yc'
_symmetry_space_group_name_H-M 'C 1 2/c 1'
_atom_sites_solution_hydrogens geom
_atom_sites_solution_primary direct
_atom_sites_solution_secondary difmap
_audit_creation_method SHELXL-97
_cell_angle_alpha 90.00
_cell_angle_beta 105.206(6)
_cell_angle_gamma 90.00
_cell_formula_units_Z 8
_cell_length_a 40.324(10)
_cell_length_b 10.852(2)
_cell_length_c 20.025(5)
_cell_measurement_reflns_used 2980
_cell_measurement_temperature 293(2)
_cell_measurement_theta_max 27.94
_cell_measurement_theta_min 2.40
_cell_volume 8456(3)
_computing_cell_refinement 'CrystalClear (Rigaku/MSC Inc., 2005)'
_computing_data_collection 'CrystalClear (Rigaku/MSC Inc., 2005)'
_computing_data_reduction 'CrystalClear (Rigaku/MSC Inc., 2005)'
_computing_molecular_graphics
;
SHELXLTL-NT V5.1 (Bruker AXS, 1998) 
;
_computing_publication_material
; 
SHELXLTL-NT V5.1 (Bruker AXS, 1998).
;
_computing_structure_refinement 'SHELXLTL-NT V5.1 (Bruker AXS, 1998)'
_computing_structure_solution 'SHELXLTL-NT V5.1 (Bruker AXS, 1998)'
_diffrn_ambient_temperature 293(2)
_diffrn_measured_fraction_theta_full 0.961
_diffrn_measured_fraction_theta_max 0.780
_diffrn_measurement_device 'Mercury (2x2 bin mode)'
_diffrn_measurement_device_type 'Rigaku AFC7S Mercury'
_diffrn_measurement_method '\w '
_diffrn_radiation_detector CCD
_diffrn_radiation_monochromator graphite
_diffrn_radiation_source 'Normal-focus sealed tube'
_diffrn_radiation_type MoK\a
_diffrn_radiation_wavelength 0.71070
_diffrn_reflns_av_R_equivalents 0.0561
_diffrn_reflns_av_sigmaI/netI 0.0497
_diffrn_reflns_limit_h_max 45
_diffrn_reflns_limit_h_min -45
_diffrn_reflns_limit_k_max 12
_diffrn_reflns_limit_k_min -9
_diffrn_reflns_limit_l_max 22
_diffrn_reflns_limit_l_min -22
_diffrn_reflns_number 47358
_diffrn_reflns_theta_full 25.00
_diffrn_reflns_theta_max 27.94
_diffrn_reflns_theta_min 1.95
_diffrn_standards_decay_% 0
_diffrn_standards_interval_count 0
_diffrn_standards_interval_time 0
_diffrn_standards_number 0
_exptl_absorpt_coefficient_mu 1.297
_exptl_absorpt_correction_T_max 0.810
_exptl_absorpt_correction_T_min 0.670
_exptl_absorpt_correction_type multi-scan
_exptl_absorpt_process_details 'Jacobson, R. (1998) Private communication'
_exptl_crystal_colour yellow
_exptl_crystal_density_diffrn 1.381
_exptl_crystal_description 'irregular prism'
_exptl_crystal_F_000 3656
_exptl_crystal_size_max 0.34
_exptl_crystal_size_mid 0.26
_exptl_crystal_size_min 0.16
_platon_squeeze_details
;
Attempts were made to model this disorder or split it 
into two positions, but were unsuccessful. 
PLATON/SQUEZZE routine was used to correct the data 
for the presence of a disordered solvent. A potential 
solvent volume of 582.7 \%A3 was found. 
The stoichiometry of the solvent was calculated to 
be approximately 0.5 molecules of Dichloromethane
per formula unit, which results in a total of 179
electrons per unit cell. This molecule was used to calculate 
expected molecular weight, DXcalc and F(000). 
;
_refine_diff_density_max 0.657
_refine_diff_density_min -0.750
_refine_diff_density_rms 0.098
_refine_ls_extinction_method none
_refine_ls_goodness_of_fit_ref 1.077
_refine_ls_hydrogen_treatment constr
_refine_ls_matrix_type full
_refine_ls_number_parameters 433
_refine_ls_number_reflns 7927
_refine_ls_number_restraints 0
_refine_ls_restrained_S_all 1.077
_refine_ls_R_factor_all 0.0824
_refine_ls_R_factor_gt 0.0595
_refine_ls_shift/su_max 0.001
_refine_ls_shift/su_mean 0.000
_refine_ls_structure_factor_coef Fsqd
_refine_ls_weighting_details 'calc w=1/[\s^2^(Fo^2^)+(0.0388P)^2^+57.4715P] where P=(Fo^2^+2Fc^2^)/3'
_refine_ls_weighting_scheme calc
_refine_ls_wR_factor_gt 0.1229
_refine_ls_wR_factor_ref 0.1353
_reflns_number_gt 6012
_reflns_number_total 7927
_reflns_threshold_expression >2sigma(I)
_cod_data_source_file ic300600c_si_001_3.cif
_cod_data_source_block 2b1
_cod_original_cell_volume 8456(4)
_cod_original_formula_sum 'C41.50 H61 Cl2 Ge N3 P Rh'
_cod_database_code 4329822

loop_
_symmetry_equiv_pos_as_xyz
'x, y, z'
'-x, y, -z+1/2'
'x+1/2, y+1/2, z'
'-x+1/2, y+1/2, -z+1/2'
'-x, -y, -z'
'x, -y, z-1/2'
'-x+1/2, -y+1/2, -z'
'x+1/2, -y+1/2, z-1/2'

loop_
_atom_site_label
_atom_site_type_symbol
_atom_site_fract_x
_atom_site_fract_y
_atom_site_fract_z
_atom_site_U_iso_or_equiv
_atom_site_adp_type
_atom_site_occupancy
_atom_site_symmetry_multiplicity
_atom_site_calc_flag
_atom_site_refinement_flags
Rh1 Rh 0.428086(11) 0.80104(4) 1.07107(2) 0.03539(13) Uani 1 1 d .
Ge1 Ge 0.384843(13) 0.78904(4) 0.95955(3) 0.02988(14) Uani 1 1 d .
Cl1 Cl 0.39504(4) 0.67762(14) 1.12821(8) 0.0562(4) Uani 1 1 d .
P1 P 0.37826(4) 0.58788(11) 0.90865(7) 0.0343(3) Uani 1 1 d .
N1 N 0.33561(10) 0.7826(3) 0.9530(2) 0.0316(9) Uani 1 1 d .
N2 N 0.38280(12) 0.5678(4) 0.8289(2) 0.0426(11) Uani 1 1 d .
N3 N 0.40596(13) 0.4774(4) 0.9412(3) 0.0482(12) Uani 1 1 d .
C1 C 0.46607(14) 0.8432(6) 1.0199(3) 0.0503(15) Uani 1 1 d .
H1A H 0.4597 0.8220 0.9706 0.060 Uiso 1 1 calc R
C2 C 0.45174(16) 0.9532(6) 1.0353(3) 0.0520(16) Uani 1 1 d .
H2A H 0.4370 0.9948 0.9948 0.062 Uiso 1 1 calc R
C3 C 0.4704(2) 1.0393(7) 1.0915(4) 0.083(3) Uani 1 1 d .
H3A H 0.4944 1.0422 1.0914 0.099 Uiso 1 1 calc R
H3B H 0.4610 1.1215 1.0811 0.099 Uiso 1 1 calc R
C4 C 0.4681(3) 1.0048(8) 1.1605(4) 0.096(3) Uani 1 1 d .
H4A H 0.4520 1.0602 1.1734 0.115 Uiso 1 1 calc R
H4B H 0.4904 1.0190 1.1925 0.115 Uiso 1 1 calc R
C5 C 0.45740(17) 0.8749(7) 1.1707(3) 0.0580(17) Uani 1 1 d .
H5A H 0.4459 0.8659 1.2080 0.070 Uiso 1 1 calc R
C6 C 0.47373(15) 0.7717(7) 1.1581(3) 0.0613(18) Uani 1 1 d .
H6A H 0.4720 0.7015 1.1878 0.074 Uiso 1 1 calc R
C7 C 0.50662(19) 0.7737(10) 1.1331(4) 0.093(3) Uani 1 1 d .
H7A H 0.5219 0.8364 1.1589 0.111 Uiso 1 1 calc R
H7B H 0.5181 0.6949 1.1438 0.111 Uiso 1 1 calc R
C8 C 0.50101(18) 0.7981(8) 1.0587(4) 0.079(2) Uani 1 1 d .
H8A H 0.5057 0.7227 1.0369 0.095 Uiso 1 1 calc R
H8B H 0.5178 0.8587 1.0533 0.095 Uiso 1 1 calc R
C9 C 0.40195(19) 0.4554(5) 0.8224(4) 0.0603(18) Uani 1 1 d .
H9A H 0.4151 0.4663 0.7886 0.072 Uiso 1 1 calc R
H9B H 0.3865 0.3860 0.8086 0.072 Uiso 1 1 calc R
C10 C 0.42563(18) 0.4352(6) 0.8943(4) 0.0607(18) Uani 1 1 d .
H10A H 0.4315 0.3488 0.9019 0.073 Uiso 1 1 calc R
H10B H 0.4466 0.4826 0.9005 0.073 Uiso 1 1 calc R
C11 C 0.41575(18) 0.4418(6) 1.0146(3) 0.0597(18) Uani 1 1 d .
H11A H 0.4018 0.4910 1.0381 0.072 Uiso 1 1 calc R
C12 C 0.4533(2) 0.4707(9) 1.0487(5) 0.103(3) Uani 1 1 d .
H12A H 0.4573 0.5571 1.0441 0.154 Uiso 1 1 calc R
H12B H 0.4676 0.4239 1.0267 0.154 Uiso 1 1 calc R
H12C H 0.4585 0.4495 1.0969 0.154 Uiso 1 1 calc R
C13 C 0.4070(2) 0.3069(6) 1.0223(4) 0.088(3) Uani 1 1 d .
H13A H 0.3831 0.2932 1.0003 0.132 Uiso 1 1 calc R
H13B H 0.4116 0.2866 1.0706 0.132 Uiso 1 1 calc R
H13C H 0.4207 0.2558 1.0010 0.132 Uiso 1 1 calc R
C14 C 0.35764(17) 0.6162(6) 0.7668(3) 0.0555(16) Uani 1 1 d .
H14A H 0.3482 0.6926 0.7805 0.067 Uiso 1 1 calc R
C15 C 0.3277(2) 0.5291(9) 0.7397(5) 0.101(3) Uani 1 1 d .
H15A H 0.3171 0.5098 0.7762 0.151 Uiso 1 1 calc R
H15B H 0.3358 0.4547 0.7235 0.151 Uiso 1 1 calc R
H15C H 0.3111 0.5677 0.7022 0.151 Uiso 1 1 calc R
C16 C 0.3747(2) 0.6488(7) 0.7103(4) 0.073(2) Uani 1 1 d .
H16A H 0.3930 0.7063 0.7280 0.110 Uiso 1 1 calc R
H16B H 0.3581 0.6853 0.6721 0.110 Uiso 1 1 calc R
H16C H 0.3839 0.5755 0.6950 0.110 Uiso 1 1 calc R
C17 C 0.33924(13) 0.5645(4) 0.9277(3) 0.0357(12) Uani 1 1 d .
C18 C 0.32263(13) 0.6675(4) 0.9431(3) 0.0347(12) Uani 1 1 d .
C19 C 0.28875(14) 0.6243(5) 0.9549(3) 0.0454(14) Uani 1 1 d .
H19A H 0.2706 0.6865 0.9496 0.054 Uiso 1 1 calc R
C20 C 0.29986(19) 0.5582(6) 1.0261(4) 0.0631(19) Uani 1 1 d .
H20A H 0.3159 0.6083 1.0598 0.076 Uiso 1 1 calc R
H20B H 0.2801 0.5395 1.0435 0.076 Uiso 1 1 calc R
C21 C 0.3172(2) 0.4391(6) 1.0099(4) 0.069(2) Uani 1 1 d .
H21A H 0.3044 0.3667 1.0170 0.082 Uiso 1 1 calc R
H21B H 0.3406 0.4327 1.0384 0.082 Uiso 1 1 calc R
C22 C 0.31628(16) 0.4547(5) 0.9321(3) 0.0510(15) Uani 1 1 d .
H22A H 0.3203 0.3798 0.9080 0.061 Uiso 1 1 calc R
C23 C 0.28078(16) 0.5143(5) 0.9057(4) 0.0562(17) Uani 1 1 d .
H23A H 0.2758 0.5383 0.8574 0.067 Uiso 1 1 calc R
H23B H 0.2624 0.4630 0.9134 0.067 Uiso 1 1 calc R
C24 C 0.31320(13) 0.8892(4) 0.9449(3) 0.0334(11) Uani 1 1 d .
C25 C 0.29155(14) 0.9170(5) 0.8796(3) 0.0404(13) Uani 1 1 d .
C26 C 0.27268(17) 1.0262(5) 0.8729(4) 0.0541(16) Uani 1 1 d .
H26A H 0.2581 1.0465 0.8300 0.065 Uiso 1 1 calc R
C27 C 0.27497(18) 1.1047(5) 0.9278(4) 0.0593(18) Uani 1 1 d .
H27A H 0.2624 1.1775 0.9219 0.071 Uiso 1 1 calc R
C28 C 0.29587(17) 1.0750(5) 0.9911(4) 0.0572(17) Uani 1 1 d .
H28A H 0.2971 1.1282 1.0281 0.069 Uiso 1 1 calc R
C29 C 0.31561(14) 0.9662(5) 1.0021(3) 0.0404(13) Uani 1 1 d .
C30 C 0.28716(16) 0.8360(5) 0.8156(3) 0.0491(15) Uani 1 1 d .
H30A H 0.3017 0.7630 0.8291 0.059 Uiso 1 1 calc R
C31 C 0.2501(2) 0.7919(7) 0.7878(4) 0.075(2) Uani 1 1 d .
H31A H 0.2428 0.7509 0.8241 0.113 Uiso 1 1 calc R
H31B H 0.2487 0.7357 0.7502 0.113 Uiso 1 1 calc R
H31C H 0.2354 0.8614 0.7718 0.113 Uiso 1 1 calc R
C32 C 0.29872(19) 0.9009(7) 0.7573(4) 0.0679(19) Uani 1 1 d .
H32A H 0.3222 0.9269 0.7743 0.102 Uiso 1 1 calc R
H32B H 0.2844 0.9714 0.7418 0.102 Uiso 1 1 calc R
H32C H 0.2968 0.8448 0.7194 0.102 Uiso 1 1 calc R
C33 C 0.33739(15) 0.9338(5) 1.0742(3) 0.0466(14) Uani 1 1 d .
H33A H 0.3517 0.8630 1.0692 0.056 Uiso 1 1 calc R
C34 C 0.3616(2) 1.0379(8) 1.1057(5) 0.099(3) Uani 1 1 d .
H34A H 0.3751 1.0140 1.1508 0.149 Uiso 1 1 calc R
H34B H 0.3485 1.1102 1.1095 0.149 Uiso 1 1 calc R
H34C H 0.3766 1.0554 1.0766 0.149 Uiso 1 1 calc R
C35 C 0.3149(2) 0.8933(9) 1.1203(4) 0.087(3) Uani 1 1 d .
H35A H 0.3004 0.8267 1.0986 0.130 Uiso 1 1 calc R
H35B H 0.3010 0.9613 1.1274 0.130 Uiso 1 1 calc R
H35C H 0.3292 0.8664 1.1641 0.130 Uiso 1 1 calc R
C36 C 0.38731(13) 0.9111(4) 0.8884(3) 0.0338(11) Uani 1 1 d .
C37 C 0.37358(15) 1.0288(5) 0.8897(3) 0.0459(14) Uani 1 1 d .
H37A H 0.3614 1.0471 0.9221 0.055 Uiso 1 1 calc R
C38 C 0.37782(18) 1.1195(5) 0.8432(4) 0.0585(17) Uani 1 1 d .
H38A H 0.3676 1.1962 0.8434 0.070 Uiso 1 1 calc R
C39 C 0.39688(19) 1.0962(6) 0.7974(3) 0.0626(19) Uani 1 1 d .
H39A H 0.3998 1.1568 0.7666 0.075 Uiso 1 1 calc R
C40 C 0.41182(18) 0.9813(6) 0.7974(3) 0.0563(17) Uani 1 1 d .
H40A H 0.4251 0.9652 0.7668 0.068 Uiso 1 1 calc R
C41 C 0.40714(15) 0.8904(5) 0.8423(3) 0.0434(13) Uani 1 1 d .
H41A H 0.4175 0.8139 0.8417 0.052 Uiso 1 1 calc R

loop_
_atom_site_aniso_label
_atom_site_aniso_U_11
_atom_site_aniso_U_22
_atom_site_aniso_U_33
_atom_site_aniso_U_23
_atom_site_aniso_U_13
_atom_site_aniso_U_12
Rh1 0.0351(3) 0.0411(2) 0.0290(3) 0.00078(17) 0.00680(18) 0.00145(17)
Ge1 0.0313(3) 0.0296(3) 0.0283(3) 0.0010(2) 0.0069(2) -0.0009(2)
Cl1 0.0648(11) 0.0561(9) 0.0512(10) 0.0105(7) 0.0217(8) -0.0038(7)
P1 0.0389(8) 0.0281(6) 0.0359(8) -0.0003(5) 0.0094(6) 0.0021(5)
N1 0.035(2) 0.028(2) 0.033(2) 0.0014(16) 0.0105(19) 0.0028(16)
N2 0.053(3) 0.037(2) 0.039(3) -0.0012(19) 0.014(2) 0.009(2)
N3 0.055(3) 0.043(3) 0.050(3) 0.006(2) 0.019(3) 0.018(2)
C1 0.033(3) 0.070(4) 0.048(4) 0.009(3) 0.010(3) 0.001(3)
C2 0.047(4) 0.062(4) 0.041(4) 0.007(3) 0.000(3) -0.014(3)
C3 0.094(6) 0.065(5) 0.066(5) 0.002(4) -0.020(4) -0.019(4)
C4 0.115(7) 0.112(7) 0.069(6) -0.041(5) 0.037(5) -0.066(6)
C5 0.057(4) 0.087(5) 0.026(3) -0.007(3) 0.004(3) -0.003(4)
C6 0.031(3) 0.101(5) 0.045(4) 0.017(4) -0.002(3) 0.008(3)
C7 0.046(4) 0.171(9) 0.058(5) 0.008(5) 0.008(4) 0.035(5)
C8 0.044(4) 0.120(7) 0.076(6) 0.024(5) 0.020(4) 0.022(4)
C9 0.086(5) 0.041(3) 0.062(5) -0.003(3) 0.035(4) 0.015(3)
C10 0.061(4) 0.056(4) 0.072(5) 0.007(3) 0.031(4) 0.024(3)
C11 0.073(5) 0.050(4) 0.049(4) 0.003(3) 0.003(3) 0.025(3)
C12 0.086(7) 0.115(7) 0.086(7) -0.017(5) -0.018(5) 0.037(5)
C13 0.132(8) 0.053(4) 0.082(6) 0.023(4) 0.034(5) 0.028(4)
C14 0.067(4) 0.062(4) 0.035(4) -0.009(3) 0.008(3) 0.007(3)
C15 0.085(6) 0.140(8) 0.068(6) -0.015(5) 0.002(5) -0.035(6)
C16 0.104(6) 0.070(5) 0.045(4) -0.002(3) 0.018(4) -0.001(4)
C17 0.039(3) 0.030(3) 0.038(3) 0.003(2) 0.009(2) -0.005(2)
C18 0.035(3) 0.036(3) 0.032(3) 0.004(2) 0.008(2) -0.006(2)
C19 0.036(3) 0.043(3) 0.059(4) -0.003(3) 0.016(3) -0.007(2)
C20 0.069(5) 0.052(4) 0.078(5) 0.005(3) 0.039(4) -0.013(3)
C21 0.080(5) 0.051(4) 0.084(6) 0.015(3) 0.037(4) -0.008(3)
C22 0.055(4) 0.036(3) 0.062(4) -0.005(3) 0.015(3) -0.012(3)
C23 0.049(4) 0.049(4) 0.068(5) -0.006(3) 0.010(3) -0.014(3)
C24 0.032(3) 0.028(2) 0.045(3) 0.004(2) 0.019(2) 0.0033(19)
C25 0.036(3) 0.034(3) 0.049(4) 0.005(2) 0.007(3) 0.003(2)
C26 0.056(4) 0.044(3) 0.060(4) 0.010(3) 0.012(3) 0.003(3)
C27 0.067(5) 0.032(3) 0.076(5) 0.007(3) 0.014(4) 0.015(3)
C28 0.057(4) 0.044(3) 0.077(5) -0.017(3) 0.029(4) 0.005(3)
C29 0.039(3) 0.035(3) 0.053(4) -0.003(2) 0.023(3) -0.003(2)
C30 0.048(4) 0.051(3) 0.041(4) 0.006(3) -0.001(3) 0.009(3)
C31 0.078(5) 0.068(5) 0.068(5) -0.009(4) -0.003(4) -0.011(4)
C32 0.065(5) 0.088(5) 0.046(4) 0.011(4) 0.006(3) 0.007(4)
C33 0.045(4) 0.051(3) 0.047(4) -0.010(3) 0.017(3) 0.002(3)
C34 0.099(7) 0.094(6) 0.088(7) -0.021(5) -0.006(5) -0.022(5)
C35 0.078(6) 0.138(8) 0.047(5) 0.014(5) 0.024(4) 0.010(5)
C36 0.031(3) 0.035(3) 0.032(3) -0.002(2) 0.005(2) -0.007(2)
C37 0.050(4) 0.037(3) 0.053(4) 0.007(2) 0.019(3) -0.002(2)
C38 0.073(5) 0.036(3) 0.073(5) 0.013(3) 0.030(4) -0.001(3)
C39 0.092(5) 0.052(4) 0.051(4) 0.016(3) 0.031(4) -0.006(3)
C40 0.080(5) 0.061(4) 0.038(4) 0.004(3) 0.034(3) -0.009(3)
C41 0.057(4) 0.038(3) 0.038(3) -0.001(2) 0.018(3) -0.003(2)

loop_
_atom_type_symbol
_atom_type_description
_atom_type_scat_dispersion_real
_atom_type_scat_dispersion_imag
_atom_type_scat_source
C C 0.0033 0.0016 'International Tables Vol C Tables 4.2.6.8 and 6.1.1.4'
H H 0.0000 0.0000 'International Tables Vol C Tables 4.2.6.8 and 6.1.1.4'
Cl Cl 0.1484 0.1585 'International Tables Vol C Tables 4.2.6.8 and 6.1.1.4'
N N 0.0061 0.0033 'International Tables Vol C Tables 4.2.6.8 and 6.1.1.4'
P P 0.1023 0.0942 'International Tables Vol C Tables 4.2.6.8 and 6.1.1.4'
Rh Rh -1.1178 0.9187 'International Tables Vol C Tables 4.2.6.8 and 6.1.1.4'
Ge Ge 0.1547 1.8001 'International Tables Vol C Tables 4.2.6.8 and 6.1.1.4'

loop_
_geom_angle_atom_site_label_1
_geom_angle_atom_site_label_2
_geom_angle_atom_site_label_3
_geom_angle
C1 Rh1 C2 38.5(2)
C1 Rh1 C5 94.4(3)
C2 Rh1 C5 80.8(3)
C1 Rh1 C6 81.5(2)
C2 Rh1 C6 91.4(3)
C5 Rh1 C6 36.0(3)
C1 Rh1 Cl1 157.82(18)
C2 Rh1 Cl1 163.03(19)
C5 Rh1 Cl1 90.25(19)
C6 Rh1 Cl1 89.73(19)
C1 Rh1 Ge1 90.15(17)
C2 Rh1 Ge1 90.50(16)
C5 Rh1 Ge1 159.42(19)
C6 Rh1 Ge1 164.1(2)
Cl1 Rh1 Ge1 93.09(5)
N1 Ge1 C36 102.64(19)
N1 Ge1 P1 86.65(12)
C36 Ge1 P1 109.04(15)
N1 Ge1 Rh1 122.02(12)
C36 Ge1 Rh1 117.75(14)
P1 Ge1 Rh1 114.17(4)
N3 P1 N2 92.9(2)
N3 P1 C17 111.4(3)
N2 P1 C17 121.7(3)
N3 P1 Ge1 120.38(19)
N2 P1 Ge1 119.92(16)
C17 P1 Ge1 92.59(17)
C18 N1 C24 121.1(4)
C18 N1 Ge1 113.0(3)
C24 N1 Ge1 124.8(3)
C9 N2 C14 118.8(5)
C9 N2 P1 112.6(4)
C14 N2 P1 122.3(4)
C10 N3 C11 121.0(5)
C10 N3 P1 113.6(4)
C11 N3 P1 124.2(4)
C2 C1 C8 123.4(6)
C2 C1 Rh1 71.5(4)
C8 C1 Rh1 112.4(4)
C2 C1 H1A 114.1
C8 C1 H1A 114.1
Rh1 C1 H1A 114.1
C1 C2 C3 122.8(6)
C1 C2 Rh1 70.0(3)
C3 C2 Rh1 114.2(5)
C1 C2 H2A 114.1
C3 C2 H2A 114.1
Rh1 C2 H2A 114.1
C4 C3 C2 114.1(6)
C4 C3 H3A 108.7
C2 C3 H3A 108.7
C4 C3 H3B 108.7
C2 C3 H3B 108.7
H3A C3 H3B 107.6
C3 C4 C5 117.5(6)
C3 C4 H4A 107.9
C5 C4 H4A 107.9
C3 C4 H4B 107.9
C5 C4 H4B 107.9
H4A C4 H4B 107.2
C6 C5 C4 125.3(7)
C6 C5 Rh1 72.5(4)
C4 C5 Rh1 108.9(5)
C6 C5 H5A 114.1
C4 C5 H5A 114.1
Rh1 C5 H5A 114.1
C5 C6 C7 123.5(8)
C5 C6 Rh1 71.5(4)
C7 C6 Rh1 110.8(5)
C5 C6 H6A 114.5
C7 C6 H6A 114.5
Rh1 C6 H6A 114.5
C8 C7 C6 114.6(6)
C8 C7 H7A 108.6
C6 C7 H7A 108.6
C8 C7 H7B 108.6
C6 C7 H7B 108.6
H7A C7 H7B 107.6
C7 C8 C1 117.2(6)
C7 C8 H8A 108.0
C1 C8 H8A 108.0
C7 C8 H8B 108.0
C1 C8 H8B 108.0
H8A C8 H8B 107.2
N2 C9 C10 104.5(5)
N2 C9 H9A 110.8
C10 C9 H9A 110.8
N2 C9 H9B 110.8
C10 C9 H9B 110.8
H9A C9 H9B 108.9
N3 C10 C9 104.6(5)
N3 C10 H10A 110.8
C9 C10 H10A 110.8
N3 C10 H10B 110.8
C9 C10 H10B 110.8
H10A C10 H10B 108.9
N3 C11 C12 111.7(7)
N3 C11 C13 110.3(6)
C12 C11 C13 112.5(6)
N3 C11 H11A 107.4
C12 C11 H11A 107.4
C13 C11 H11A 107.4
C11 C12 H12A 109.5
C11 C12 H12B 109.5
H12A C12 H12B 109.5
C11 C12 H12C 109.5
H12A C12 H12C 109.5
H12B C12 H12C 109.5
C11 C13 H13A 109.5
C11 C13 H13B 109.5
H13A C13 H13B 109.5
C11 C13 H13C 109.5
H13A C13 H13C 109.5
H13B C13 H13C 109.5
N2 C14 C16 111.4(6)
N2 C14 C15 112.7(6)
C16 C14 C15 110.7(6)
N2 C14 H14A 107.2
C16 C14 H14A 107.2
C15 C14 H14A 107.2
C14 C15 H15A 109.5
C14 C15 H15B 109.5
H15A C15 H15B 109.5
C14 C15 H15C 109.5
H15A C15 H15C 109.5
H15B C15 H15C 109.5
C14 C16 H16A 109.5
C14 C16 H16B 109.5
H16A C16 H16B 109.5
C14 C16 H16C 109.5
H16A C16 H16C 109.5
H16B C16 H16C 109.5
C18 C17 C22 106.4(5)
C18 C17 P1 116.9(4)
C22 C17 P1 136.6(4)
N1 C18 C17 126.2(5)
N1 C18 C19 126.4(5)
C17 C18 C19 107.0(4)
C18 C19 C23 100.8(5)
C18 C19 C20 103.3(5)
C23 C19 C20 101.1(5)
C18 C19 H19A 116.4
C23 C19 H19A 116.4
C20 C19 H19A 116.4
C21 C20 C19 103.4(5)
C21 C20 H20A 111.1
C19 C20 H20A 111.1
C21 C20 H20B 111.1
C19 C20 H20B 111.1
H20A C20 H20B 109.0
C20 C21 C22 103.1(5)
C20 C21 H21A 111.2
C22 C21 H21A 111.2
C20 C21 H21B 111.2
C22 C21 H21B 111.2
H21A C21 H21B 109.1
C17 C22 C23 100.2(4)
C17 C22 C21 106.6(5)
C23 C22 C21 99.5(5)
C17 C22 H22A 116.1
C23 C22 H22A 116.1
C21 C22 H22A 116.1
C19 C23 C22 95.1(5)
C19 C23 H23A 112.7
C22 C23 H23A 112.7
C19 C23 H23B 112.7
C22 C23 H23B 112.7
H23A C23 H23B 110.2
C25 C24 C29 121.8(5)
C25 C24 N1 119.6(5)
C29 C24 N1 118.5(5)
C26 C25 C24 117.6(5)
C26 C25 C30 117.9(5)
C24 C25 C30 124.5(5)
C27 C26 C25 121.9(6)
C27 C26 H26A 119.1
C25 C26 H26A 119.1
C28 C27 C26 119.5(6)
C28 C27 H27A 120.2
C26 C27 H27A 120.2
C27 C28 C29 122.0(6)
C27 C28 H28A 119.0
C29 C28 H28A 119.0
C24 C29 C28 117.1(6)
C24 C29 C33 122.5(5)
C28 C29 C33 120.3(5)
C25 C30 C31 111.8(5)
C25 C30 C32 112.5(5)
C31 C30 C32 109.3(5)
C25 C30 H30A 107.7
C31 C30 H30A 107.7
C32 C30 H30A 107.7
C30 C31 H31A 109.5
C30 C31 H31B 109.5
H31A C31 H31B 109.5
C30 C31 H31C 109.5
H31A C31 H31C 109.5
H31B C31 H31C 109.5
C30 C32 H32A 109.5
C30 C32 H32B 109.5
H32A C32 H32B 109.5
C30 C32 H32C 109.5
H32A C32 H32C 109.5
H32B C32 H32C 109.5
C35 C33 C34 112.6(6)
C35 C33 C29 110.9(5)
C34 C33 C29 111.8(6)
C35 C33 H33A 107.1
C34 C33 H33A 107.1
C29 C33 H33A 107.1
C33 C34 H34A 109.5
C33 C34 H34B 109.5
H34A C34 H34B 109.5
C33 C34 H34C 109.5
H34A C34 H34C 109.5
H34B C34 H34C 109.5
C33 C35 H35A 109.5
C33 C35 H35B 109.5
H35A C35 H35B 109.5
C33 C35 H35C 109.5
H35A C35 H35C 109.5
H35B C35 H35C 109.5
C41 C36 C37 117.5(5)
C41 C36 Ge1 121.4(4)
C37 C36 Ge1 120.4(4)
C36 C37 C38 120.9(6)
C36 C37 H37A 119.6
C38 C37 H37A 119.6
C39 C38 C37 120.5(6)
C39 C38 H38A 119.8
C37 C38 H38A 119.8
C38 C39 C40 119.2(6)
C38 C39 H39A 120.4
C40 C39 H39A 120.4
C41 C40 C39 120.6(6)
C41 C40 H40A 119.7
C39 C40 H40A 119.7
C40 C41 C36 121.3(5)
C40 C41 H41A 119.4
C36 C41 H41A 119.4

loop_
_geom_bond_atom_site_label_1
_geom_bond_atom_site_label_2
_geom_bond_distance
Rh1 C1 2.105(6)
Rh1 C2 2.124(6)
Rh1 C5 2.188(6)
Rh1 C6 2.201(6)
Rh1 Cl1 2.3827(16)
Rh1 Ge1 2.4499(8)
Ge1 N1 1.956(4)
Ge1 C36 1.967(5)
Ge1 P1 2.3943(14)
P1 N3 1.652(5)
P1 N2 1.669(5)
P1 C17 1.733(5)
N1 C18 1.348(6)
N1 C24 1.451(6)
N2 C9 1.468(7)
N2 C14 1.479(7)
N3 C10 1.454(8)
N3 C11 1.469(8)
C1 C2 1.396(9)
C1 C8 1.501(9)
C1 H1A 0.9800
C2 C3 1.503(9)
C2 H2A 0.9800
C3 C4 1.456(11)
C3 H3A 0.9700
C3 H3B 0.9700
C4 C5 1.504(10)
C4 H4A 0.9700
C4 H4B 0.9700
C5 C6 1.356(9)
C5 H5A 0.9800
C6 C7 1.536(10)
C6 H6A 0.9800
C7 C8 1.471(10)
C7 H7A 0.9700
C7 H7B 0.9700
C8 H8A 0.9700
C8 H8B 0.9700
C9 C10 1.519(9)
C9 H9A 0.9700
C9 H9B 0.9700
C10 H10A 0.9700
C10 H10B 0.9700
C11 C12 1.521(10)
C11 C13 1.523(9)
C11 H11A 0.9800
C12 H12A 0.9600
C12 H12B 0.9600
C12 H12C 0.9600
C13 H13A 0.9600
C13 H13B 0.9600
C13 H13C 0.9600
C14 C16 1.512(9)
C14 C15 1.519(10)
C14 H14A 0.9800
C15 H15A 0.9600
C15 H15B 0.9600
C15 H15C 0.9600
C16 H16A 0.9600
C16 H16B 0.9600
C16 H16C 0.9600
C17 C18 1.379(7)
C17 C22 1.526(7)
C18 C19 1.521(7)
C19 C23 1.527(8)
C19 C20 1.553(9)
C19 H19A 0.9800
C20 C21 1.543(9)
C20 H20A 0.9700
C20 H20B 0.9700
C21 C22 1.558(9)
C21 H21A 0.9700
C21 H21B 0.9700
C22 C23 1.533(9)
C22 H22A 0.9800
C23 H23A 0.9700
C23 H23B 0.9700
C24 C25 1.401(7)
C24 C29 1.402(7)
C25 C26 1.395(8)
C25 C30 1.527(8)
C26 C27 1.375(9)
C26 H26A 0.9300
C27 C28 1.363(9)
C27 H27A 0.9300
C28 C29 1.408(8)
C28 H28A 0.9300
C29 C33 1.520(8)
C30 C31 1.530(9)
C30 C32 1.536(9)
C30 H30A 0.9800
C31 H31A 0.9600
C31 H31B 0.9600
C31 H31C 0.9600
C32 H32A 0.9600
C32 H32B 0.9600
C32 H32C 0.9600
C33 C35 1.518(9)
C33 C34 1.519(9)
C33 H33A 0.9800
C34 H34A 0.9600
C34 H34B 0.9600
C34 H34C 0.9600
C35 H35A 0.9600
C35 H35B 0.9600
C35 H35C 0.9600
C36 C41 1.388(7)
C36 C37 1.396(7)
C37 C38 1.396(8)
C37 H37A 0.9300
C38 C39 1.366(9)
C38 H38A 0.9300
C39 C40 1.385(9)
C39 H39A 0.9300
C40 C41 1.381(8)
C40 H40A 0.9300
C41 H41A 0.9300

loop_
_platon_squeeze_void_nr
_platon_squeeze_void_average_x
_platon_squeeze_void_average_y
_platon_squeeze_void_average_z
_platon_squeeze_void_volume
_platon_squeeze_void_count_electrons
_platon_squeeze_void_content
1 0.000 -0.154 0.250 144 45 ' '
2 0.000 0.154 0.750 144 45 ' '
3 0.500 0.346 0.250 144 45 ' '
4 0.500 0.654 0.750 144 45 ' '
